data_2004883
loop_
_publ_author_name
'Palmer, R. A.'
'Potter, B. S.'
'Tanriverdi, S.'
'Lisgarten, J. N.'
'Flint, C. D.'
'Gazi, D. M.'

_publ_section_title
;
 Structures of Chromium(III) Cyclam Complexes. 6.
 <i>trans</i>-Aquahydroxy(1,4,8,11-tetraazacyclotetradecane)chromium(III)
 Dibromide Hydrate
;
_journal_issue 5
_journal_name_full 'Acta Crystallographica Section C'
_journal_page_first 1177
_journal_page_last 1180
_journal_paper_doi 10.1107/S0108270195012996
_journal_volume 52
_journal_year 1996
_chemical_formula_moiety 'C10 H31 Br2 Cr1 N4 O3'
_chemical_formula_sum 'C10 H31 Br2 Cr N4 O3'
_chemical_formula_weight 465.2
_space_group_IT_number 61
_symmetry_cell_setting orthorhombic
_symmetry_space_group_name_Hall '-P 2bc 2ac'
_symmetry_space_group_name_H-M 'P c a b'
_atom_type_scat_source SHELX
_cell_angle_alpha 90.
_cell_angle_beta 90.
_cell_angle_gamma 90.
_cell_formula_units_Z 8
_cell_length_a 12.049(3)
_cell_length_b 17.018(3)
_cell_length_c 17.071(3)
_cell_measurement_reflns_used 25
_cell_measurement_temperature 293
_cell_measurement_theta_max 25
_cell_measurement_theta_min 20
_cell_volume 3500.4(12)
_diffrn_measurement_device 'Enraf-Nonius CAD-4'
_diffrn_measurement_method \w-2\q
_diffrn_radiation_type CuK\a
_diffrn_radiation_wavelength 1.54178
_diffrn_reflns_av_R_equivalents 0.0325
_diffrn_reflns_limit_h_max 14
_diffrn_reflns_limit_h_min -11
_diffrn_reflns_limit_k_max 21
_diffrn_reflns_limit_k_min -3
_diffrn_reflns_limit_l_max 21
_diffrn_reflns_limit_l_min -3
_diffrn_reflns_number 5558
_diffrn_reflns_theta_max 73
_diffrn_standards_decay_% <10
_diffrn_standards_interval_count 100
_diffrn_standards_number 3
_exptl_absorpt_coefficient_mu 10.838
_exptl_absorpt_correction_type none
_exptl_crystal_colour pink
_exptl_crystal_density_diffrn 1.765
_exptl_crystal_description tabular
_exptl_crystal_size_max 0.4
_exptl_crystal_size_mid 0.3
_exptl_crystal_size_min 0.2
_refine_diff_density_max 0.199
_refine_diff_density_min -0.225
_refine_ls_extinction_coef 0.00080(10)
_refine_ls_extinction_method SHELXL92
_refine_ls_goodness_of_fit_obs 1.063
_refine_ls_number_parameters 216
_refine_ls_number_reflns 1927
_refine_ls_R_factor_obs '0.0629 (0.0691 all data)'
_refine_ls_shift/esd_max '-0.245 for H15 U~11~ parameter'
_refine_ls_structure_factor_coef Fsqd
_refine_ls_weighting_scheme
; w = 1/[\s^2^(F^2^) + (0.1251P)^2^ + 0.02P]
where P = [Max(F~o~^2^,0) + 2F~c~^2^]/3
;
_refine_ls_wR_factor_obs '0.1485 (0.1637 all data)'
_reflns_number_observed 2990
_reflns_number_total 3493
_reflns_observed_criterion I>2\s(I)
_cod_data_source_file hu1105.cif
_cod_data_source_block hu1105a
_cod_original_cell_volume 3500.4
_cod_original_sg_symbol_Hall '-P 2bc -2ac'
_cod_original_formula_sum 'C10 H31 Br2 Cr1 N4 O3'
_cod_database_code 2004883

loop_
_symmetry_equiv_pos_as_xyz
x,y,z
-x,1/2-y,1/2+z
1/2-x,y,1/2+z
1/2+x,1/2-y,z
-x,-y,-z
x,1/2+y,1/2-z
1/2+x,-y,1/2-z
1/2-x,1/2+y,-z

loop_
_atom_site_label
_atom_site_fract_x
_atom_site_fract_y
_atom_site_fract_z
_atom_site_U_iso_or_equiv
Br1 .1434(1) .0988(1) .2263(1) .045(1)
Br2 .5872(1) .3935(1) .5174(1) .051(1)
Cr1 .3687(1) .2464(1) .3725(1) .025(1)
N1 .4003(3) .3187(2) .2784(2) .040(1)
N2 .4012(3) .1555(2) .2955(2) .042(1)
N3 .3359(3) .3366(2) .4500(2) .037(1)
N4 .3372(3) .1740(2) .4669(2) .040(1)
C7 .3405(4) .2243(3) .5372(2) .055(1)
C8 .2811(4) .3007(3) .5188(2) .051(1)
C9 .4091(5) .1030(3) .4721(3) .061(1)
C10 .2772(4) .4055(2) .4177(3) .053(1)
C11 .3964(4) .2686(4) .2081(2) .059(1)
C12 .3300(5) .3908(3) .2730(3) .057(1)
C13 .4547(4) .1914(3) .2262(2) .059(1)
C14 .4638(4) .0882(3) .3281(3) .059(1)
C15 .3353(5) .4389(3) .3465(4) .062(1)
C16 .4078(4) .0532(3) .4005(4) .068(2)
O1 .2101(2) .2441(2) .3404(1) .034(1)
O2 .5267(2) .2487(2) .4036(1) .033(1)
O3 .3637(4) .4500(3) .6374(3) .084(1)
H11 .4615(51) .3296(31) .2839(28) .052(14)
H21 .3452(40) .1423(25) .2788(23) .027(10)
H31 .4057(46) .3570(33) .4658(30) .053(14)
H41 .2603(46) .1627(25) .4636(24) .041(11)
H1 .1976(42) .2093(29) .3070(28) .045(12)
H15 .1405(86) .2553(55) .3664(50) .026(25)
H2 .5297(54) .2899(26) .4375(26) .067(16)
H25 .5997(70) .2225(74) .3964(75) .076(45)
H71 .4168(4) .2348(3) .5518(2) .058(15)
H72 .3042(4) .1979(3) .5806(2) .072(17)
H81 .2035(4) .2906(3) .5075(2) .050(13)
H82 .2853(4) .3360(3) .5634(2) .087(20)
H91 .4848(5) .1196(3) .4823(3) .082(20)
H92 .3850(5) .0715(3) .5163(3) .085(21)
H101 .2722(4) .4458(2) .4577(3) .096(22)
H102 .2023(4) .3903(2) .4034(3) .043(12)
H111 .4330(4) .2947(4) .1648(2) .080(19)
H112 .3199(4) .2587(4) .1935(2) .068(17)
H121 .2536(5) .3756(3) .2633(3) .075(18)
H122 .3547(5) .4225(3) .2291(3) .136(36)
H131 .4491(4) .1562(3) .1817(2) .092(21)
H132 .5326(4) .2008(3) .2368(2) .034(10)
H141 .5380(4) .1055(3) .3419(3) .046(13)
H142 .4706(4) .0479(3) .2882(3) .113(27)
H151 .3036(5) .4901(3) .3355(4) .137(32)
H152 .4128(5) .4469(3) .3597(4) .063(16)
H161 .3311(4) .0416(3) .3875(4) .060(15)
H162 .4438(4) .0037(3) .4127(4) .128(29)
H311 .4130(52) .4556(42) .5961(30) .091(23)
H312 .3556(66) .4947(38) .6684(39) .112(29)

loop_
_geom_angle_atom_site_label_1
_geom_angle_atom_site_label_2
_geom_angle_atom_site_label_3
_geom_angle
_geom_angle_publ_flag
O2 Cr1 O1 179.60(10) yes
O2 Cr1 N1 91.10(10) yes
O1 Cr1 N1 88.60(10) yes
O2 Cr1 N3 89.90(10) yes
O1 Cr1 N3 90.40(10) yes
N1 Cr1 N3 95.20(10) yes
O2 Cr1 N4 88.80(10) yes
O1 Cr1 N4 91.50(10) yes
N1 Cr1 N4 179.9(2) yes
N3 Cr1 N4 84.70(10) yes
O2 Cr1 N2 90.20(10) yes
O1 Cr1 N2 89.60(10) yes
N1 Cr1 N2 85.2(2) yes
N3 Cr1 N2 179.60(10) yes
N4 Cr1 N2 94.8(2) yes
C11 N1 C12 114.1(4) yes
C11 N1 Cr1 106.4(3) yes
C12 N1 Cr1 115.7(3) yes
C13 N2 C14 113.5(4) yes
C13 N2 Cr1 106.4(3) yes
C14 N2 Cr1 115.9(3) yes
C10 N3 C8 114.2(3) yes
C10 N3 Cr1 116.3(3) yes
C8 N3 Cr1 106.7(2) yes
C7 N4 C9 114.0(4) yes
C7 N4 Cr1 106.6(3) yes
C9 N4 Cr1 115.1(3) yes
N4 C7 C8 108.4(3) yes
N3 C8 C7 107.9(3) yes
C16 C9 N4 114.0(4) yes
N3 C10 C15 112.1(4) yes
N1 C11 C13 108.7(3) yes
N1 C12 C15 111.9(4) yes
N2 C13 C11 108.5(3) yes
N2 C14 C16 112.4(4) yes
C12 C15 C10 116.5(4) yes
C9 C16 C14 115.9(4) yes

loop_
_geom_bond_atom_site_label_1
_geom_bond_atom_site_label_2
_geom_bond_distance
_geom_bond_publ_flag
Cr1 O2 1.977(3) yes
Cr1 O1 1.988(3) yes
Cr1 N1 2.059(3) yes
Cr1 N3 2.064(3) yes
Cr1 N4 2.063(3) yes
Cr1 N2 2.068(3) yes
N1 C11 1.473(6) yes
N1 C12 1.493(6) yes
N2 C13 1.478(6) yes
N2 C14 1.480(6) yes
N3 C10 1.477(5) yes
N3 C8 1.480(5) yes
N4 C7 1.474(6) yes
N4 C9 1.489(6) yes
C7 C8 1.517(7) yes
C9 C16 1.488(8) yes
C10 C15 1.513(8) yes
C11 C13 1.521(8) yes
C12 C15 1.500(8) yes
C14 C16 1.530(9) yes

loop_
_geom_torsion_atom_site_label_1
_geom_torsion_atom_site_label_2
_geom_torsion_atom_site_label_3
_geom_torsion_atom_site_label_4
_geom_torsion
_geom_torsion_publ_flag
C9 N4 C7 C8 170.0(4) yes
C10 N3 C8 C7 171.4(3) yes
N4 C7 C8 N3 -56.9(4) yes
C7 N4 C9 C16 -178.7(4) yes
C8 N3 C10 C15 -178.9(4) yes
C12 N1 C11 C13 -170.4(4) yes
C14 N2 C13 C11 -168.8(3) yes
N1 C11 C13 N2 56.2(5) yes
C13 N2 C14 C16 179.0(4) yes
N1 C12 C15 C10 -71.6(6) yes
N3 C10 C15 C12 71.1(5) yes
N4 C9 C16 C14 69.6(5) yes
N2 C14 C16 C9 -69.4(5) yes
